data_2101461
loop_
_publ_author_name
'Sawada, K.'
'Hashizume, D.'
'Sekine, A.'
'Uekusa, H.'
'Kato, K.'
'Ohashi, Y.'
'Kakinuma, K.'
'Ohgo, Y.'

_publ_section_title
;
 Four polymorphs of a cobaloxime complex with different solid-state
 photoisomerization rates
;
_journal_issue 2
_journal_name_full 'Acta Crystallographica Section B'
_journal_page_first 303
_journal_page_last 313
_journal_paper_doi 10.1107/S0108768195011736
_journal_volume 52
_journal_year 1996
_chemical_formula_moiety 'C29 H33 Co1 N5 O4 P1'
_chemical_formula_sum 'C29 H33 Co N5 O4 P'
_chemical_formula_weight 605.50
_space_group_IT_number 14
_symmetry_cell_setting monoclinic
_symmetry_space_group_name_Hall '-P 2ybc'
_symmetry_space_group_name_H-M 'P 1 21/c 1'
_atom_type_scat_source IntTabC
_cell_angle_alpha 90.0
_cell_angle_beta 93.26(2)
_cell_angle_gamma 90.0
_cell_formula_units_Z 4
_cell_length_a 15.150(5)
_cell_length_b 14.846(6)
_cell_length_c 12.785(3)
_cell_measurement_reflns_used 25
_cell_measurement_temperature 296
_cell_measurement_theta_max 15
_cell_measurement_theta_min 10
_cell_volume 2870.9(16)
_diffrn_measurement_device AFC-7S
_diffrn_measurement_method \w/2\q
_diffrn_radiation_type MoK\a
_diffrn_radiation_wavelength 0.71073
_diffrn_reflns_limit_h_max 19
_diffrn_reflns_limit_h_min 0
_diffrn_reflns_limit_k_max 19
_diffrn_reflns_limit_k_min 0
_diffrn_reflns_limit_l_max 16
_diffrn_reflns_limit_l_min -16
_diffrn_reflns_number 6598
_diffrn_reflns_theta_max 27.5
_diffrn_standards_decay_% 0.76
_diffrn_standards_interval_count 100
_diffrn_standards_number 3
_exptl_absorpt_coefficient_mu 0.697
_exptl_absorpt_correction_T_max 1.000
_exptl_absorpt_correction_T_min 0.551
_exptl_absorpt_correction_type '\y scan'
_exptl_crystal_colour 'dark orange'
_exptl_crystal_density_diffrn 1.401
_exptl_crystal_description prismatic
_exptl_crystal_F_000 1264
_exptl_crystal_size_max 0.5
_exptl_crystal_size_mid 0.5
_exptl_crystal_size_min 0.4
_refine_diff_density_max 1.203
_refine_diff_density_min -0.838
_refine_ls_extinction_method none
_refine_ls_goodness_of_fit_obs 1.187
_refine_ls_number_parameters 374
_refine_ls_number_reflns 5843
_refine_ls_R_factor_obs 0.0798
_refine_ls_shift/esd_max -0.152
_refine_ls_structure_factor_coef Fsqd
_refine_ls_weighting_scheme
;w = 1/[\s^2^(F~o~^2^) + (0.1166P)^2^ + 6.1755P] where P = (F~o~^2^ +
2F~c~^2^)/3
;
_refine_ls_wR_factor_obs 0.2149
_reflns_number_observed 4557
_reflns_number_total 6598
_reflns_observed_criterion I>2\s(I)
_cod_data_source_file as0694.cif
_cod_data_source_block as0694a
_cod_original_cell_volume 2871(2)
_cod_original_formula_sum 'C29 H33 Co1 N5 O4 P1'
_cod_database_code 2101461

loop_
_symmetry_equiv_pos_as_xyz
x,y,z
x,1/2-y,1/2+z
-x,-y,-z
-x,1/2+y,1/2-z

loop_
_atom_site_label
_atom_site_fract_x
_atom_site_fract_y
_atom_site_fract_z
_atom_site_U_iso_or_equiv
Co(1) .74410(10) .35970(10) .83150(10) .032
P(1) .75370(10) .51740(10) .79630(10) .032
O(1) .7011(3) .3733(3) 1.0435(3) .055
O(2) .6263(3) .3355(3) .6520(3) .051
O(3) .7856(3) .3311(3) .6201(3) .054
O(4) .8619(3) .3701(3) 1.0130(3) .058
N(1) .6693(3) .3721(3) .9427(3) .039
N(2) .6336(3) .3515(3) .7560(3) .039
N(3) .8169(3) .3391(3) .7211(3) .039
N(4) .8540(3) .3595(3) .9077(3) .043
N(5) .7332(5) -.0043(4) .8337(6) .095
C(1) .5855(4) .3735(4) .9211(5) .047
C(2) .5644(4) .3641(4) .8089(5) .045
C(3) .9012(4) .3339(4) .7428(5) .046
C(4) .9235(4) .3456(4) .8553(5) .047
C(5) .5200(5) .3738(6) 1.0048(7) .076
C(6) .4726(4) .3693(6) .7576(7) .081
C(7) .9670(5) .3188(5) .6631(6) .070
C(8) 1.0153(4) .3393(6) .9047(7) .077
C(9) .7366(4) .2259(3) .8646(4) .044
C(10) .7425(5) .1637(4) .7744(5) .057
C(11) .7349(5) .0684(4) .8069(6) .065
C(12) .6618(3) .5573(3) .7082(4) .036
C(13) .5947(4) .6057(4) .7494(5) .054
C(14) .5230(5) .6361(5) .6853(7) .071
C(15) .5188(5) .6155(5) .5802(7) .073
C(16) .5852(5) .5658(5) .5405(5) .067
C(17) .6536(4) .5334(4) .6035(5) .051
C(18) .7548(3) .6025(3) .9017(4) .039
C(19) .7638(5) .6919(4) .8752(4) .058
C(20) .7600(5) .7585(4) .9501(5) .067
C(21) .7484(5) .7358(5) 1.0531(5) .062
C(22) .7414(4) .6470(4) 1.0793(4) .051
C(23) .7449(4) .5800(4) 1.0041(4) .042
C(24) .8568(3) .5460(3) .7364(4) .038
C(25) .8669(4) .5578(4) .6299(4) .052
C(26) .9488(5) .5756(5) .5919(6) .068
C(27) 1.0218(5) .5813(5) .6571(6) .069
C(28) 1.0145(4) .5691(5) .7643(6) .067
C(29) .9333(4) .5529(5) .8022(5) .056
H(3) .718(4) .324(4) .626(5) .049
H(4) .784(6) .377(5) 1.031(6) .088
H(6A) .4301(5) .355(4) .8082(14) .122
H(6B) .4670(14) .327(3) .701(3) .122
H(6C) .4620(16) .4290(13) .731(5) .122
H(5A) .4626(9) .390(4) .9745(11) .114
H(5B) .538(2) .417(3) 1.058(3) .114
H(5C) .518(3) .3150(12) 1.036(3) .114
H(7A) 1.0234(10) .305(4) .6974(6) .105
H(7B) .972(3) .3721(15) .621(3) .105
H(7C) .948(2) .269(3) .619(3) .105
H(8A) 1.0562(6) .329(4) .8515(9) .116
H(8B) 1.0182(11) .291(3) .954(4) .116
H(8C) 1.0302(16) .3947(16) .940(4) .116
H(9A) .7838(4) .2112(3) .9162(4) .053
H(9B) .6810(4) .2148(3) .8966(4) .053
H(10A) .6956(5) .1775(4) .7221(5) .068
H(10B) .7986(5) .1726(4) .7429(5) .068
H(17) .6949(4) .4950(4) .5760(5) .062
H(16) .5837(5) .5539(5) .4691(5) .081
H(15) .4714(5) .6351(5) .5366(7) .088
H(14) .4785(5) .6699(5) .7134(7) .086
H(13) .5971(4) .6185(4) .8207(5) .064
H(29) .9289(4) .5463(5) .8740(5) .067
H(28) 1.0645(4) .5719(5) .8099(6) .081
H(27) 1.0766(5) .5933(5) .6307(6) .083
H(26) .9536(5) .5838(5) .5203(6) .082
H(25) .8177(4) .5536(4) .5833(4) .063
H(23) .7405(4) .5198(4) 1.0233(4) .051
H(22) .7342(4) .6312(4) 1.1487(4) .061
H(21) .7453(5) .7803(5) 1.1039(5) .074
H(20) .7654(5) .8186(4) .9312(5) .080
H(19) .7725(5) .7075(4) .8061(4) .070

loop_
_geom_angle_atom_site_label_1
_geom_angle_atom_site_label_2
_geom_angle_atom_site_label_3
_geom_angle
_geom_angle_publ_flag
N(3) Co(1) N(1) 176.2(2) yes
N(3) Co(1) N(4) 81.2(2) yes
N(1) Co(1) N(4) 99.3(2) yes
N(3) Co(1) N(2) 98.5(2) yes
N(1) Co(1) N(2) 80.7(2) yes
N(4) Co(1) N(2) 176.2(2) yes
N(3) Co(1) C(9) 92.3(2) yes
N(1) Co(1) C(9) 84.0(2) yes
N(4) Co(1) C(9) 87.1(2) yes
N(2) Co(1) C(9) 89.1(2) yes
N(1) Co(1) P(1) 95.28(13) yes
N(4) Co(1) P(1) 92.14(14) yes
N(2) Co(1) P(1) 91.67(13) yes
C(9) Co(1) P(1) 178.8(2) yes
C(24) P(1) C(12) 107.7(2) yes
C(24) P(1) C(18) 100.1(2) yes
C(12) P(1) C(18) 101.7(2) yes
C(24) P(1) Co(1) 111.6(2) yes
C(12) P(1) Co(1) 112.2(2) yes
C(18) P(1) Co(1) 122.1(2) yes
C(2) N(2) O(2) 121.2(4) yes
C(2) N(2) Co(1) 116.4(4) yes
O(2) N(2) Co(1) 122.4(3) yes
C(1) N(1) O(1) 119.9(5) yes
C(1) N(1) Co(1) 118.1(4) yes
O(1) N(1) Co(1) 121.8(4) yes
C(3) N(3) O(3) 119.1(5) yes
C(3) N(3) Co(1) 117.8(4) yes
O(3) N(3) Co(1) 123.0(4) yes
C(4) N(4) O(4) 120.3(5) yes
C(4) N(4) Co(1) 117.0(4) yes
O(4) N(4) Co(1) 122.7(4) yes
N(2) C(2) C(1) 113.0(5) yes
N(2) C(2) C(6) 122.4(6) yes
C(1) C(2) C(6) 124.6(6) yes
N(1) C(1) C(2) 111.6(5) yes
N(1) C(1) C(5) 122.2(6) yes
C(2) C(1) C(5) 125.9(6) yes
N(3) C(3) C(4) 111.9(5) yes
N(3) C(3) C(7) 123.7(6) yes
C(4) C(3) C(7) 124.4(6) yes
N(4) C(4) C(3) 112.1(5) yes
N(4) C(4) C(8) 123.6(6) yes
C(3) C(4) C(8) 124.2(6) yes
C(10) C(9) Co(1) 116.0(4) yes
C(11) C(10) C(9) 111.6(5) yes
N(5) C(11) C(10) 176.7(9) yes
C(13) C(12) C(17) 118.5(5) yes
C(13) C(12) P(1) 119.0(4) yes
C(17) C(12) P(1) 122.2(4) yes
C(16) C(17) C(12) 120.3(6) yes
C(17) C(16) C(15) 121.5(7) yes
C(16) C(15) C(14) 119.2(6) yes
C(15) C(14) C(13) 119.5(7) yes
C(12) C(13) C(14) 120.7(6) yes
C(25) C(24) C(29) 116.5(5) yes
C(25) C(24) P(1) 125.8(4) yes
C(29) C(24) P(1) 117.7(4) yes
C(28) C(29) C(24) 122.2(6) yes
C(29) C(28) C(27) 119.7(6) yes
C(26) C(27) C(28) 119.4(6) yes
C(27) C(26) C(25) 121.0(7) yes
C(26) C(25) C(24) 121.3(6) yes
C(23) C(18) C(19) 119.2(5) yes
C(23) C(18) P(1) 122.3(4) yes
C(19) C(18) P(1) 118.5(4) yes
C(18) C(23) C(22) 119.9(5) yes
C(21) C(22) C(23) 121.0(6) yes
C(22) C(21) C(20) 119.0(5) yes
C(19) C(20) C(21) 120.0(6) yes
C(18) C(19) C(20) 120.7(6) yes

loop_
_geom_bond_atom_site_label_1
_geom_bond_atom_site_label_2
_geom_bond_distance
_geom_bond_publ_flag
Co(1) N(3) 1.866(4) yes
Co(1) N(1) 1.876(4) yes
Co(1) N(4) 1.881(4) yes
Co(1) N(2) 1.888(4) yes
Co(1) C(9) 2.036(5) yes
Co(1) P(1) 2.391(2) yes
P(1) C(24) 1.827(5) yes
P(1) C(12) 1.838(5) yes
P(1) C(18) 1.846(5) yes
O(1) N(1) 1.351(6) yes
O(2) N(2) 1.349(5) yes
O(3) N(3) 1.355(5) yes
O(4) N(4) 1.353(6) yes
N(2) C(2) 1.293(7) yes
N(1) C(1) 1.285(7) yes
N(3) C(3) 1.294(7) yes
N(4) C(4) 1.298(7) yes
C(2) C(1) 1.458(9) yes
C(2) C(6) 1.506(8) yes
C(1) C(5) 1.500(8) yes
C(3) C(4) 1.469(8) yes
C(3) C(7) 1.482(8) yes
C(4) C(8) 1.497(8) yes
C(9) C(10) 1.484(8) yes
C(10) C(11) 1.481(9) yes
C(11) N(5) 1.132(9) yes
C(12) C(13) 1.374(8) yes
C(12) C(17) 1.384(7) yes
C(17) C(16) 1.364(9) yes
C(16) C(15) 1.367(11) yes
C(15) C(14) 1.376(11) yes
C(14) C(13) 1.398(9) yes
C(24) C(25) 1.390(7) yes
C(24) C(29) 1.396(8) yes
C(29) C(28) 1.369(9) yes
C(28) C(27) 1.393(10) yes
C(27) C(26) 1.350(10) yes
C(26) C(25) 1.383(8) yes
C(18) C(23) 1.368(7) yes
C(18) C(19) 1.379(8) yes
C(23) C(22) 1.387(7) yes
C(22) C(21) 1.366(9) yes
C(21) C(20) 1.381(9) yes
C(20) C(19) 1.379(8) yes
